data_9000999
loop_
_publ_author_name
'Fujino, K.'
'Momoi, H.'
'Sawamoto, H.'
'Kumazawa, M.'

_publ_section_title
;
 Crystal structure and chemistry of MnSiO3 tetragonal garnet
;
_journal_name_full 'American Mineralogist'
_journal_page_first 781
_journal_page_last 785
_journal_volume 71
_journal_year 1986
_chemical_formula_sum 'Mn4 O12 Si4'
_chemical_name_mineral Garnet
_symmetry_space_group_name_H-M 'I 41/a'
_cell_angle_alpha 90
_cell_angle_beta 90
_cell_angle_gamma 90
_cell_length_a 11.774
_cell_length_b 11.774
_cell_length_c 11.636
_cell_formula_units_Z 8
_cell_volume 1613.065
_database_code_amcsd 0001021
_exptl_crystal_density_diffrn 4.316
_cod_original_formula_sum 'Mn4 Si4 O12'
_cod_database_code 9000999

loop_
_space_group_symop_operation_xyz
x,y,z
1/2+x,1/2+y,1/2+z
1/4+y,3/4-x,1/4-z
3/4+y,1/4-x,3/4-z
1/4-y,3/4+x,1/4+z
3/4-y,1/4+x,3/4+z
1/2+x,y,1/2-z
+x,1/2+y,-z
1/2-x,-y,1/2+z
-x,1/2-y,+z
1/4-y,1/4+x,3/4-z
3/4-y,3/4+x,1/4-z
1/4+y,1/4-x,3/4+z
3/4+y,3/4-x,1/4+z
-x,-y,-z
1/2-x,1/2-y,1/2-z

loop_
_atom_site_aniso_label
_atom_site_aniso_U_11
_atom_site_aniso_U_22
_atom_site_aniso_U_33
_atom_site_aniso_U_12
_atom_site_aniso_U_13
_atom_site_aniso_U_23
MnD1 0.00485 0.00688 0.01001 -0.00007 0.00111 117.99046
MnD2 0.00934 0.00751 0.00508 -0.00140 0.00000 0.00000
MnOc1 0.00513 0.00583 0.00480 -0.00042 -0.00049 0.00132
SiOc1 0.00513 0.00583 0.00480 -0.00042 -0.00049 -0.00132
SiOc2 0.00309 0.00534 0.00700 -0.00014 0.00042 -0.00035
MnOc2 0.00309 0.00534 0.00700 -0.00014 0.00042 -0.00035
SiT1 0.00716 0.00716 0.00391 0.00000 0.00000 0.00000
SiT2 0.00492 0.00492 0.00151 0.00000 0.00000 0.00000
SiT3 0.00421 0.00442 0.00432 0.00056 0.00042 -0.00153
O1 0.00709 0.00674 0.00412 0.00028 -0.00180 -0.00062
O2 0.00632 0.00534 0.00425 0.00077 0.00118 -0.00153
O3 0.00611 0.00492 0.00789 0.00000 0.00014 -0.00028
O4 0.00653 0.00541 0.00700 -0.00155 0.00153 -0.00153
O5 0.00618 0.00913 0.00309 -0.00211 0.00250 0.00035
O6 0.00386 0.00611 0.00617 0.00140 0.00021 0.00153

loop_
_atom_site_label
_atom_site_fract_x
_atom_site_fract_y
_atom_site_fract_z
_atom_site_occupancy
MnD1 0.12580 0.00790 0.25900 1.00000
MnD2 0.00000 0.25000 0.62350 1.00000
MnOc1 0.00000 0.00000 0.50000 0.98000
SiOc1 0.00000 0.00000 0.50000 0.02000
SiOc2 0.00000 0.00000 0.00000 0.98000
MnOc2 0.00000 0.00000 0.00000 0.02000
SiT1 0.00000 0.25000 0.37500 1.00000
SiT2 0.00000 0.25000 0.87500 1.00000
SiT3 0.12620 0.01430 0.75970 1.00000
O1 0.03020 0.06170 0.67300 1.00000
O2 0.04650 -0.04110 0.86270 1.00000
O3 0.22240 0.10990 0.80640 1.00000
O4 0.20980 -0.07960 0.70390 1.00000
O5 -0.06490 0.16650 0.46540 1.00000
O6 -0.10340 0.21520 0.78580 1.00000

loop_
_cod_related_entry_id
_cod_related_entry_database
_cod_related_entry_code
1 AMCSD 0001021
